data_7711935
loop_
_publ_author_name
'Sarker, Rajib K.'
'Mangin, Lo&#xef;c P'
'Zargarian, Davit'

_publ_section_title
;
 Reactivities of cyclonickellated complexes with hydroxylamines: formation
 of &#x3ba;<sup>O</sup>-hydroxylamine and &#x3ba;<sup>N</sup>-imine
 adducts and a &#x3ba;<sup>O</sup>, &#x3ba;<sup>N</sup>-aminoxide
 derivative.
;
_journal_issue 2
_journal_name_full 'Dalton transactions (Cambridge, England : 2003)'
_journal_page_first 366
_journal_page_last 375
_journal_paper_doi 10.1039/d2dt02979k
_journal_volume 52
_journal_year 2023
_chemical_formula_moiety 'C27 H33 Br N Ni O2 P'
_chemical_formula_sum 'C27 H33 Br N Ni O2 P'
_chemical_formula_weight 573.13
_chemical_properties_physical Air-sensitive,Moisture-sensitive
_space_group_crystal_system monoclinic
_space_group_IT_number 14
_space_group_name_Hall '-P 2yn'
_space_group_name_H-M_alt 'P 1 21/n 1'
_atom_sites_solution_hydrogens geom
_audit_creation_date 2022-08-10
_audit_creation_method
;
Olex2 1.5
(compiled 2022.04.07 svn.rca3783a0 for OlexSys, GUI svn.r6498)
;
_audit_update_record
;
2022-08-10 deposited with the CCDC.	2022-11-30 downloaded from the CCDC.
;
_cell_angle_alpha 90
_cell_angle_beta 103.5710(10)
_cell_angle_gamma 90
_cell_formula_units_Z 4
_cell_length_a 13.1430(3)
_cell_length_b 15.5918(4)
_cell_length_c 13.1678(3)
_cell_measurement_reflns_used 9972
_cell_measurement_temperature 150
_cell_measurement_theta_max 60.620
_cell_measurement_theta_min 2.466
_cell_volume 2623.05(11)
_computing_cell_refinement 'SAINT V8.40B (?, 2016)'
_computing_data_collection
;
APEX 3 (2019) Bruker AXS Inc., Madison, WI 53719-1173.
;
_computing_data_reduction 'SAINT V8.40B (?, 2016)'
_computing_molecular_graphics 'Olex2 1.5 (Dolomanov et al., 2009)'
_computing_publication_material 'Olex2 1.5 (Dolomanov et al., 2009)'
_computing_structure_refinement 'SHELXL 2018/3 (Sheldrick, 2015)'
_computing_structure_solution 'SHELXT 2018/2 (Sheldrick, 2018)'
_diffrn_ambient_temperature 150.00
_diffrn_detector_area_resol_mean 10.42
_diffrn_detector_type 'Bruker CMOS Photon III '
_diffrn_measured_fraction_theta_full 0.977
_diffrn_measured_fraction_theta_max 0.981
_diffrn_measurement_device 'k-geometry diffractometer'
_diffrn_measurement_device_type 'Bruker Venture Metaljet'
_diffrn_measurement_method '\w and \f scans'
_diffrn_radiation_type GaK\a
_diffrn_radiation_wavelength 1.34139
_diffrn_reflns_av_R_equivalents 0.0435
_diffrn_reflns_av_unetI/netI 0.0313
_diffrn_reflns_Laue_measured_fraction_full 0.977
_diffrn_reflns_Laue_measured_fraction_max 0.981
_diffrn_reflns_limit_h_max 16
_diffrn_reflns_limit_h_min -17
_diffrn_reflns_limit_k_max 20
_diffrn_reflns_limit_k_min -20
_diffrn_reflns_limit_l_max 17
_diffrn_reflns_limit_l_min -17
_diffrn_reflns_number 38929
_diffrn_reflns_point_group_measured_fraction_full 0.977
_diffrn_reflns_point_group_measured_fraction_max 0.981
_diffrn_reflns_theta_full 53.594
_diffrn_reflns_theta_max 60.656
_diffrn_reflns_theta_min 3.892
_exptl_absorpt_coefficient_mu 5.718
_exptl_absorpt_correction_T_max 0.3404
_exptl_absorpt_correction_T_min 0.2220
_exptl_absorpt_correction_type multi-scan
_exptl_absorpt_process_details
;
SADABS-2016/2 (Bruker,2016/2) was used for absorption correction.
wR2(int) was 0.1273 before and 0.0646 after correction.
The Ratio of minimum to maximum transmission is 0.6522.
The \l/2 correction factor is Not present.
;
_exptl_crystal_colour 'clear light yellow'
_exptl_crystal_colour_lustre clear
_exptl_crystal_colour_modifier light
_exptl_crystal_colour_primary yellow
_exptl_crystal_density_diffrn 1.451
_exptl_crystal_description block
_exptl_crystal_F_000 1184
_exptl_crystal_size_max 0.26
_exptl_crystal_size_mid 0.16
_exptl_crystal_size_min 0.15
_refine_diff_density_max 0.299
_refine_diff_density_min -0.367
_refine_diff_density_rms 0.058
_refine_ls_extinction_method none
_refine_ls_goodness_of_fit_ref 1.102
_refine_ls_hydrogen_treatment constr
_refine_ls_matrix_type full
_refine_ls_number_parameters 303
_refine_ls_number_reflns 5913
_refine_ls_number_restraints 0
_refine_ls_restrained_S_all 1.102
_refine_ls_R_factor_all 0.0276
_refine_ls_R_factor_gt 0.0272
_refine_ls_shift/su_max 0.001
_refine_ls_shift/su_mean 0.000
_refine_ls_structure_factor_coef Fsqd
_refine_ls_weighting_details 'w=1/[\s^2^(Fo^2^)+(0.0271P)^2^+1.2729P] where P=(Fo^2^+2Fc^2^)/3'
_refine_ls_weighting_scheme calc
_refine_ls_wR_factor_gt 0.0706
_refine_ls_wR_factor_ref 0.0709
_reflns_Friedel_coverage 0.000
_reflns_number_gt 5795
_reflns_number_total 5913
_reflns_threshold_expression 'I > 2\s(I)'
_cod_data_source_file d2dt02979k2.cif
_cod_data_source_block rajib26
_cod_depositor_comments 'Adding full bibliography for 7711929--7711939.cif.'
_cod_database_code 7711935
_shelx_shelxl_version_number 2018/3
_shelx_space_group_comment
;
The symmetry employed for this shelxl refinement is uniquely defined
by the following loop, which should always be used as a source of
symmetry information in preference to the above space-group names.
They are only intended as comments.
;
_shelx_estimated_absorpt_t_max 0.481
_shelx_estimated_absorpt_t_min 0.318
_olex2_refinement_description
;
1. Fixed Uiso
 At 1.2 times of:
  All C(H) groups, All C(H,H) groups
 At 1.5 times of:
  All C(H,H,H) groups
2.a Ternary CH refined with riding coordinates:
 C8(H8), C11(H11)
2.b Secondary CH2 refined with riding coordinates:
 C21(H21A,H21B)
2.c Aromatic/amide H refined with riding coordinates:
 C6(H6), C14(H14), C4(H4), C23(H23), C20(H20), C3(H3), C18(H18), C26(H26),
 C19(H19), C17(H17), C16(H16), C24(H24), C25(H25), C27(H27)
2.d Idealised Me refined as rotating group:
 C13(H13A,H13B,H13C), C7(H7A,H7B,H7C), C10(H10A,H10B,H10C), C12(H12A,H12B,
 H12C), C9(H9A,H9B,H9C)
;
_olex2_submission_special_instructions 'No special instructions were received'

loop_
_space_group_symop_operation_xyz
'x, y, z'
'-x+1/2, y+1/2, -z+1/2'
'-x, -y, -z'
'x-1/2, -y-1/2, z-1/2'

loop_
_atom_site_label
_atom_site_type_symbol
_atom_site_fract_x
_atom_site_fract_y
_atom_site_fract_z
_atom_site_U_iso_or_equiv
_atom_site_adp_type
_atom_site_occupancy
_atom_site_site_symmetry_order
_atom_site_calc_flag
_atom_site_refinement_flags_posn
_atom_site_refinement_flags_adp
_atom_site_refinement_flags_occupancy
_atom_site_disorder_assembly
_atom_site_disorder_group
Br1 Br 0.22308(2) 0.69953(2) 0.23857(2) 0.04066(7) Uani 1 1 d . . . . .
Ni1 Ni 0.29602(2) 0.65465(2) 0.41135(2) 0.02104(7) Uani 1 1 d . . . . .
P1 P 0.16720(3) 0.57316(2) 0.40609(3) 0.02235(9) Uani 1 1 d . . . . .
O1 O 0.19036(8) 0.51962(7) 0.51672(9) 0.0275(2) Uani 1 1 d . . . . .
O2 O 0.44641(9) 0.46418(9) 0.82477(9) 0.0355(3) Uani 1 1 d . . . . .
N1 N 0.42179(10) 0.72102(8) 0.41463(10) 0.0239(2) Uani 1 1 d . . . . .
C2 C 0.34668(11) 0.60424(9) 0.54580(11) 0.0222(3) Uani 1 1 d . . . . .
C6 C 0.32041(12) 0.49400(10) 0.67166(12) 0.0254(3) Uani 1 1 d . . . . .
H6 H 0.277721 0.450257 0.690052 0.030 Uiso 1 1 calc R U . . .
C1 C 0.28824(11) 0.53967(10) 0.58006(11) 0.0224(3) Uani 1 1 d . . . . .
C14 C 0.43831(12) 0.80022(10) 0.43565(12) 0.0255(3) Uani 1 1 d . . . . .
H14 H 0.499803 0.824524 0.421464 0.031 Uiso 1 1 calc R U . . .
C5 C 0.41729(12) 0.51396(10) 0.73627(12) 0.0261(3) Uani 1 1 d . . . . .
C4 C 0.47762(12) 0.57966(11) 0.71018(12) 0.0280(3) Uani 1 1 d . . . . .
H4 H 0.542442 0.594747 0.755872 0.034 Uiso 1 1 calc R U . . .
C23 C 0.67586(13) 0.72925(11) 0.46243(13) 0.0299(3) Uani 1 1 d . . . . .
H23 H 0.664385 0.708199 0.526525 0.036 Uiso 1 1 calc R U . . .
C15 C 0.37118(12) 0.85744(10) 0.47974(12) 0.0241(3) Uani 1 1 d . . . . .
C20 C 0.38499(13) 0.94532(10) 0.46960(13) 0.0293(3) Uani 1 1 d . . . . .
H20 H 0.434047 0.965536 0.432442 0.035 Uiso 1 1 calc R U . . .
C8 C 0.03736(12) 0.61665(12) 0.40423(13) 0.0303(3) Uani 1 1 d . . . . .
H8 H -0.001413 0.571962 0.434541 0.036 Uiso 1 1 calc R U . . .
C21 C 0.49916(13) 0.67063(11) 0.37274(14) 0.0301(3) Uani 1 1 d . . . . .
H21A H 0.465383 0.652483 0.300668 0.036 Uiso 1 1 calc R U . . .
H21B H 0.516612 0.618040 0.415398 0.036 Uiso 1 1 calc R U . . .
C11 C 0.15057(14) 0.48752(11) 0.30959(13) 0.0316(3) Uani 1 1 d . . . . .
H11 H 0.121429 0.513374 0.239275 0.038 Uiso 1 1 calc R U . . .
C3 C 0.44193(12) 0.62341(10) 0.61588(12) 0.0265(3) Uani 1 1 d . . . . .
H3 H 0.484028 0.668061 0.598515 0.032 Uiso 1 1 calc R U . . .
C22 C 0.59999(12) 0.71633(10) 0.37050(13) 0.0258(3) Uani 1 1 d . . . . .
C18 C 0.25803(13) 0.97415(11) 0.56924(14) 0.0310(3) Uani 1 1 d . . . . .
H18 H 0.220202 1.013895 0.600917 0.037 Uiso 1 1 calc R U . . .
C26 C 0.71136(14) 0.79024(12) 0.27669(15) 0.0347(4) Uani 1 1 d . . . . .
H26 H 0.723672 0.810850 0.212738 0.042 Uiso 1 1 calc R U . . .
C19 C 0.32782(14) 1.00357(11) 0.51320(15) 0.0338(4) Uani 1 1 d . . . . .
H19 H 0.336524 1.063410 0.504638 0.041 Uiso 1 1 calc R U . . .
C17 C 0.24316(13) 0.88681(11) 0.57930(13) 0.0298(3) Uani 1 1 d . . . . .
H17 H 0.194324 0.866988 0.616944 0.036 Uiso 1 1 calc R U . . .
C16 C 0.29914(13) 0.82826(10) 0.53476(13) 0.0274(3) Uani 1 1 d . . . . .
H16 H 0.288532 0.768475 0.541636 0.033 Uiso 1 1 calc R U . . .
C24 C 0.76789(13) 0.77234(12) 0.46194(15) 0.0335(4) Uani 1 1 d . . . . .
H24 H 0.818816 0.781164 0.525396 0.040 Uiso 1 1 calc R U . . .
C25 C 0.78540(14) 0.80254(11) 0.36853(16) 0.0340(4) Uani 1 1 d . . . . .
H25 H 0.848650 0.831800 0.367894 0.041 Uiso 1 1 calc R U . . .
C27 C 0.61818(13) 0.74750(11) 0.27739(13) 0.0300(3) Uani 1 1 d . . . . .
H27 H 0.566932 0.739675 0.213934 0.036 Uiso 1 1 calc R U . . .
C13 C 0.07498(18) 0.41796(14) 0.32750(19) 0.0491(5) Uani 1 1 d . . . . .
H13A H 0.100523 0.393111 0.397192 0.074 Uiso 1 1 calc R U . . .
H13B H 0.070284 0.372995 0.274601 0.074 Uiso 1 1 calc R U . . .
H13C H 0.005593 0.443107 0.322210 0.074 Uiso 1 1 calc R U . . .
C7 C 0.54910(14) 0.47613(15) 0.88765(15) 0.0423(4) Uani 1 1 d . . . . .
H7A H 0.600249 0.466533 0.845348 0.063 Uiso 1 1 calc R U . . .
H7B H 0.561650 0.435321 0.945861 0.063 Uiso 1 1 calc R U . . .
H7C H 0.556240 0.534798 0.915124 0.063 Uiso 1 1 calc R U . . .
C10 C -0.02838(15) 0.63801(16) 0.29550(16) 0.0462(5) Uani 1 1 d . . . . .
H10A H 0.005684 0.683897 0.264823 0.069 Uiso 1 1 calc R U . . .
H10B H -0.098073 0.656967 0.300683 0.069 Uiso 1 1 calc R U . . .
H10C H -0.034985 0.586881 0.251142 0.069 Uiso 1 1 calc R U . . .
C12 C 0.25779(16) 0.45040(12) 0.30977(17) 0.0416(4) Uani 1 1 d . . . . .
H12A H 0.301977 0.495208 0.290369 0.062 Uiso 1 1 calc R U . . .
H12B H 0.249888 0.403230 0.259330 0.062 Uiso 1 1 calc R U . . .
H12C H 0.290495 0.428858 0.379734 0.062 Uiso 1 1 calc R U . . .
C9 C 0.05012(15) 0.69440(14) 0.47635(16) 0.0415(4) Uani 1 1 d . . . . .
H9A H 0.095958 0.679540 0.544109 0.062 Uiso 1 1 calc R U . . .
H9B H -0.018545 0.711848 0.486236 0.062 Uiso 1 1 calc R U . . .
H9C H 0.081133 0.741782 0.445076 0.062 Uiso 1 1 calc R U . . .

loop_
_atom_site_aniso_label
_atom_site_aniso_U_11
_atom_site_aniso_U_22
_atom_site_aniso_U_33
_atom_site_aniso_U_23
_atom_site_aniso_U_13
_atom_site_aniso_U_12
Br1 0.05061(13) 0.04182(12) 0.02526(10) 0.01086(7) 0.00026(8) -0.00816(8)
Ni1 0.02341(11) 0.02099(11) 0.01940(11) 0.00113(7) 0.00641(8) -0.00059(7)
P1 0.02195(17) 0.02464(18) 0.02006(17) -0.00006(13) 0.00413(13) -0.00080(13)
O1 0.0238(5) 0.0323(6) 0.0246(5) 0.0051(4) 0.0023(4) -0.0051(4)
O2 0.0300(6) 0.0500(7) 0.0251(6) 0.0130(5) 0.0039(5) 0.0036(5)
N1 0.0274(6) 0.0244(6) 0.0223(6) -0.0005(5) 0.0107(5) -0.0004(5)
C2 0.0223(6) 0.0234(7) 0.0221(7) -0.0001(5) 0.0075(5) 0.0019(5)
C6 0.0257(7) 0.0276(7) 0.0246(7) 0.0031(6) 0.0092(6) 0.0023(6)
C1 0.0212(6) 0.0247(7) 0.0220(7) -0.0006(5) 0.0065(5) 0.0009(5)
C14 0.0269(7) 0.0265(7) 0.0255(7) -0.0003(6) 0.0110(6) -0.0012(6)
C5 0.0266(7) 0.0326(8) 0.0202(7) 0.0028(6) 0.0081(6) 0.0058(6)
C4 0.0220(7) 0.0368(8) 0.0242(7) -0.0008(6) 0.0036(6) 0.0010(6)
C23 0.0354(8) 0.0294(8) 0.0273(8) 0.0022(6) 0.0122(6) 0.0045(6)
C15 0.0246(7) 0.0249(7) 0.0230(7) -0.0021(5) 0.0062(6) 0.0005(5)
C20 0.0301(7) 0.0272(7) 0.0317(8) -0.0003(6) 0.0094(6) -0.0019(6)
C8 0.0228(7) 0.0395(9) 0.0279(8) -0.0016(7) 0.0044(6) 0.0019(6)
C21 0.0337(8) 0.0263(7) 0.0354(9) -0.0060(6) 0.0182(7) -0.0007(6)
C11 0.0373(8) 0.0291(8) 0.0286(8) -0.0054(6) 0.0082(7) -0.0048(6)
C3 0.0245(7) 0.0291(7) 0.0263(7) 0.0007(6) 0.0069(6) -0.0026(6)
C22 0.0288(7) 0.0225(7) 0.0298(8) -0.0008(6) 0.0147(6) 0.0039(6)
C18 0.0293(8) 0.0281(8) 0.0358(9) -0.0064(6) 0.0077(6) 0.0052(6)
C26 0.0405(9) 0.0342(9) 0.0358(9) 0.0079(7) 0.0216(7) 0.0053(7)
C19 0.0351(8) 0.0231(7) 0.0435(10) -0.0015(7) 0.0097(7) 0.0013(6)
C17 0.0292(7) 0.0305(8) 0.0325(8) -0.0024(6) 0.0128(6) 0.0013(6)
C16 0.0304(7) 0.0234(7) 0.0309(8) -0.0011(6) 0.0123(6) -0.0001(6)
C24 0.0303(8) 0.0336(8) 0.0365(9) -0.0036(7) 0.0074(7) 0.0047(6)
C25 0.0296(8) 0.0281(8) 0.0491(10) -0.0009(7) 0.0188(7) 0.0018(6)
C27 0.0327(8) 0.0326(8) 0.0269(8) 0.0014(6) 0.0115(6) 0.0048(6)
C13 0.0544(12) 0.0407(10) 0.0541(12) -0.0153(9) 0.0164(10) -0.0214(9)
C7 0.0330(9) 0.0635(13) 0.0270(8) 0.0100(8) 0.0004(7) 0.0063(8)
C10 0.0340(9) 0.0635(13) 0.0351(10) -0.0024(9) -0.0038(8) 0.0137(9)
C12 0.0481(10) 0.0317(9) 0.0480(11) -0.0075(8) 0.0173(9) 0.0042(8)
C9 0.0304(8) 0.0522(11) 0.0418(10) -0.0128(8) 0.0081(7) 0.0096(8)

loop_
_atom_type_symbol
_atom_type_description
_atom_type_scat_dispersion_real
_atom_type_scat_dispersion_imag
_atom_type_scat_source
C C 0.0137 0.0067 'International Tables Vol C Tables 4.2.6.8 and 6.1.1.4'
H H 0.0000 0.0000 'International Tables Vol C Tables 4.2.6.8 and 6.1.1.4'
Br Br -0.9338 1.0006 'International Tables Vol C Tables 4.2.6.8 and 6.1.1.4'
N N 0.0241 0.0134 'International Tables Vol C Tables 4.2.6.8 and 6.1.1.4'
Ni Ni -1.3356 3.2904 'International Tables Vol C Tables 4.2.6.8 and 6.1.1.4'
O O 0.0389 0.0241 'International Tables Vol C Tables 4.2.6.8 and 6.1.1.4'
P P 0.2543 0.3332 'International Tables Vol C Tables 4.2.6.8 and 6.1.1.4'

loop_
_geom_angle_atom_site_label_1
_geom_angle_atom_site_label_2
_geom_angle_atom_site_label_3
_geom_angle
_geom_angle_site_symmetry_1
_geom_angle_site_symmetry_3
_geom_angle_publ_flag
P1 Ni1 Br1 90.321(13) . . ?
N1 Ni1 Br1 90.83(4) . . ?
N1 Ni1 P1 175.03(4) . . ?
C2 Ni1 Br1 172.54(5) . . ?
C2 Ni1 P1 83.39(5) . . ?
C2 Ni1 N1 95.10(6) . . ?
O1 P1 Ni1 107.28(4) . . ?
O1 P1 C8 100.26(7) . . ?
O1 P1 C11 102.29(7) . . ?
C8 P1 Ni1 121.12(6) . . ?
C11 P1 Ni1 115.44(6) . . ?
C11 P1 C8 107.66(8) . . ?
C1 O1 P1 111.66(9) . . ?
C5 O2 C7 117.17(14) . . ?
C14 N1 Ni1 128.51(11) . . ?
C14 N1 C21 119.72(13) . . ?
C21 N1 Ni1 111.23(10) . . ?
C1 C2 Ni1 119.70(11) . . ?
C3 C2 Ni1 125.88(11) . . ?
C3 C2 C1 114.39(13) . . ?
C1 C6 H6 121.0 . . ?
C1 C6 C5 117.94(14) . . ?
C5 C6 H6 121.0 . . ?
O1 C1 C2 117.80(13) . . ?
C6 C1 O1 117.25(13) . . ?
C6 C1 C2 124.95(14) . . ?
N1 C14 H14 117.0 . . ?
N1 C14 C15 126.04(14) . . ?
C15 C14 H14 117.0 . . ?
O2 C5 C6 115.11(14) . . ?
O2 C5 C4 124.33(14) . . ?
C4 C5 C6 120.56(14) . . ?
C5 C4 H4 120.4 . . ?
C5 C4 C3 119.22(14) . . ?
C3 C4 H4 120.4 . . ?
C22 C23 H23 119.5 . . ?
C24 C23 H23 119.5 . . ?
C24 C23 C22 120.99(15) . . ?
C20 C15 C14 117.15(14) . . ?
C20 C15 C16 119.32(14) . . ?
C16 C15 C14 123.45(14) . . ?
C15 C20 H20 119.7 . . ?
C19 C20 C15 120.62(15) . . ?
C19 C20 H20 119.7 . . ?
P1 C8 H8 107.3 . . ?
C10 C8 P1 114.47(13) . . ?
C10 C8 H8 107.3 . . ?
C9 C8 P1 108.68(11) . . ?
C9 C8 H8 107.3 . . ?
C9 C8 C10 111.49(16) . . ?
N1 C21 H21A 108.3 . . ?
N1 C21 H21B 108.3 . . ?
N1 C21 C22 115.89(13) . . ?
H21A C21 H21B 107.4 . . ?
C22 C21 H21A 108.3 . . ?
C22 C21 H21B 108.3 . . ?
P1 C11 H11 107.9 . . ?
C13 C11 P1 112.91(13) . . ?
C13 C11 H11 107.9 . . ?
C12 C11 P1 108.55(12) . . ?
C12 C11 H11 107.9 . . ?
C12 C11 C13 111.42(16) . . ?
C2 C3 H3 118.6 . . ?
C4 C3 C2 122.84(14) . . ?
C4 C3 H3 118.6 . . ?
C23 C22 C21 120.29(14) . . ?
C23 C22 C27 118.71(15) . . ?
C27 C22 C21 120.99(15) . . ?
C19 C18 H18 119.9 . . ?
C19 C18 C17 120.17(15) . . ?
C17 C18 H18 119.9 . . ?
C25 C26 H26 120.0 . . ?
C25 C26 C27 120.08(16) . . ?
C27 C26 H26 120.0 . . ?
C20 C19 H19 120.2 . . ?
C18 C19 C20 119.70(16) . . ?
C18 C19 H19 120.2 . . ?
C18 C17 H17 119.8 . . ?
C16 C17 C18 120.38(15) . . ?
C16 C17 H17 119.8 . . ?
C15 C16 H16 120.1 . . ?
C17 C16 C15 119.79(15) . . ?
C17 C16 H16 120.1 . . ?
C23 C24 H24 120.1 . . ?
C23 C24 C25 119.74(17) . . ?
C25 C24 H24 120.1 . . ?
C26 C25 C24 120.15(16) . . ?
C26 C25 H25 119.9 . . ?
C24 C25 H25 119.9 . . ?
C22 C27 C26 120.34(16) . . ?
C22 C27 H27 119.8 . . ?
C26 C27 H27 119.8 . . ?
C11 C13 H13A 109.5 . . ?
C11 C13 H13B 109.5 . . ?
C11 C13 H13C 109.5 . . ?
H13A C13 H13B 109.5 . . ?
H13A C13 H13C 109.5 . . ?
H13B C13 H13C 109.5 . . ?
O2 C7 H7A 109.5 . . ?
O2 C7 H7B 109.5 . . ?
O2 C7 H7C 109.5 . . ?
H7A C7 H7B 109.5 . . ?
H7A C7 H7C 109.5 . . ?
H7B C7 H7C 109.5 . . ?
C8 C10 H10A 109.5 . . ?
C8 C10 H10B 109.5 . . ?
C8 C10 H10C 109.5 . . ?
H10A C10 H10B 109.5 . . ?
H10A C10 H10C 109.5 . . ?
H10B C10 H10C 109.5 . . ?
C11 C12 H12A 109.5 . . ?
C11 C12 H12B 109.5 . . ?
C11 C12 H12C 109.5 . . ?
H12A C12 H12B 109.5 . . ?
H12A C12 H12C 109.5 . . ?
H12B C12 H12C 109.5 . . ?
C8 C9 H9A 109.5 . . ?
C8 C9 H9B 109.5 . . ?
C8 C9 H9C 109.5 . . ?
H9A C9 H9B 109.5 . . ?
H9A C9 H9C 109.5 . . ?
H9B C9 H9C 109.5 . . ?

loop_
_geom_bond_atom_site_label_1
_geom_bond_atom_site_label_2
_geom_bond_distance
_geom_bond_site_symmetry_2
_geom_bond_publ_flag
Br1 Ni1 2.3582(3) . ?
Ni1 P1 2.1049(4) . ?
Ni1 N1 1.9421(13) . ?
Ni1 C2 1.9085(15) . ?
P1 O1 1.6443(11) . ?
P1 C8 1.8310(16) . ?
P1 C11 1.8207(17) . ?
O1 C1 1.3945(18) . ?
O2 C5 1.3775(19) . ?
O2 C7 1.420(2) . ?
N1 C14 1.273(2) . ?
N1 C21 1.4895(19) . ?
C2 C1 1.403(2) . ?
C2 C3 1.402(2) . ?
C6 H6 0.9500 . ?
C6 C1 1.379(2) . ?
C6 C5 1.390(2) . ?
C14 H14 0.9500 . ?
C14 C15 1.467(2) . ?
C5 C4 1.387(2) . ?
C4 H4 0.9500 . ?
C4 C3 1.398(2) . ?
C23 H23 0.9500 . ?
C23 C22 1.391(2) . ?
C23 C24 1.385(2) . ?
C15 C20 1.393(2) . ?
C15 C16 1.396(2) . ?
C20 H20 0.9500 . ?
C20 C19 1.386(2) . ?
C8 H8 1.0000 . ?
C8 C10 1.525(2) . ?
C8 C9 1.525(3) . ?
C21 H21A 0.9900 . ?
C21 H21B 0.9900 . ?
C21 C22 1.511(2) . ?
C11 H11 1.0000 . ?
C11 C13 1.526(3) . ?
C11 C12 1.523(3) . ?
C3 H3 0.9500 . ?
C22 C27 1.391(2) . ?
C18 H18 0.9500 . ?
C18 C19 1.383(3) . ?
C18 C17 1.386(2) . ?
C26 H26 0.9500 . ?
C26 C25 1.376(3) . ?
C26 C27 1.396(2) . ?
C19 H19 0.9500 . ?
C17 H17 0.9500 . ?
C17 C16 1.386(2) . ?
C16 H16 0.9500 . ?
C24 H24 0.9500 . ?
C24 C25 1.386(3) . ?
C25 H25 0.9500 . ?
C27 H27 0.9500 . ?
C13 H13A 0.9800 . ?
C13 H13B 0.9800 . ?
C13 H13C 0.9800 . ?
C7 H7A 0.9800 . ?
C7 H7B 0.9800 . ?
C7 H7C 0.9800 . ?
C10 H10A 0.9800 . ?
C10 H10B 0.9800 . ?
C10 H10C 0.9800 . ?
C12 H12A 0.9800 . ?
C12 H12B 0.9800 . ?
C12 H12C 0.9800 . ?
C9 H9A 0.9800 . ?
C9 H9B 0.9800 . ?
C9 H9C 0.9800 . ?

loop_
_geom_torsion_atom_site_label_1
_geom_torsion_atom_site_label_2
_geom_torsion_atom_site_label_3
_geom_torsion_atom_site_label_4
_geom_torsion
_geom_torsion_site_symmetry_1
_geom_torsion_site_symmetry_2
_geom_torsion_site_symmetry_3
_geom_torsion_site_symmetry_4
_geom_torsion_publ_flag
Ni1 P1 O1 C1 -2.46(11) . . . . ?
Ni1 P1 C8 C10 86.99(15) . . . . ?
Ni1 P1 C8 C9 -38.37(15) . . . . ?
Ni1 P1 C11 C13 165.27(13) . . . . ?
Ni1 P1 C11 C12 41.20(14) . . . . ?
Ni1 N1 C14 C15 11.0(2) . . . . ?
Ni1 N1 C21 C22 179.41(11) . . . . ?
Ni1 C2 C1 O1 -4.96(18) . . . . ?
Ni1 C2 C1 C6 174.71(12) . . . . ?
Ni1 C2 C3 C4 -175.35(12) . . . . ?
P1 O1 C1 C2 4.61(17) . . . . ?
P1 O1 C1 C6 -175.08(11) . . . . ?
O1 P1 C8 C10 -155.50(14) . . . . ?
O1 P1 C8 C9 79.14(14) . . . . ?
O1 P1 C11 C13 49.15(16) . . . . ?
O1 P1 C11 C12 -74.92(13) . . . . ?
O2 C5 C4 C3 177.21(15) . . . . ?
N1 C14 C15 C20 -162.04(16) . . . . ?
N1 C14 C15 C16 21.1(3) . . . . ?
N1 C21 C22 C23 74.6(2) . . . . ?
N1 C21 C22 C27 -104.32(17) . . . . ?
C6 C5 C4 C3 -2.6(2) . . . . ?
C1 C2 C3 C4 2.3(2) . . . . ?
C1 C6 C5 O2 -177.93(13) . . . . ?
C1 C6 C5 C4 1.9(2) . . . . ?
C14 N1 C21 C22 7.1(2) . . . . ?
C14 C15 C20 C19 -177.15(15) . . . . ?
C14 C15 C16 C17 176.13(15) . . . . ?
C5 C6 C1 O1 -179.24(13) . . . . ?
C5 C6 C1 C2 1.1(2) . . . . ?
C5 C4 C3 C2 0.4(2) . . . . ?
C23 C22 C27 C26 0.5(2) . . . . ?
C23 C24 C25 C26 0.4(3) . . . . ?
C15 C20 C19 C18 1.4(3) . . . . ?
C20 C15 C16 C17 -0.6(2) . . . . ?
C8 P1 O1 C1 -129.79(11) . . . . ?
C8 P1 C11 C13 -55.96(16) . . . . ?
C8 P1 C11 C12 179.97(13) . . . . ?
C21 N1 C14 C15 -178.25(15) . . . . ?
C21 C22 C27 C26 179.45(15) . . . . ?
C11 P1 O1 C1 119.42(11) . . . . ?
C11 P1 C8 C10 -48.96(17) . . . . ?
C11 P1 C8 C9 -174.32(13) . . . . ?
C3 C2 C1 O1 177.21(13) . . . . ?
C3 C2 C1 C6 -3.1(2) . . . . ?
C22 C23 C24 C25 -0.5(3) . . . . ?
C18 C17 C16 C15 0.2(3) . . . . ?
C19 C18 C17 C16 1.0(3) . . . . ?
C17 C18 C19 C20 -1.8(3) . . . . ?
C16 C15 C20 C19 -0.2(2) . . . . ?
C24 C23 C22 C21 -178.85(15) . . . . ?
C24 C23 C22 C27 0.1(2) . . . . ?
C25 C26 C27 C22 -0.7(3) . . . . ?
C27 C26 C25 C24 0.2(3) . . . . ?
C7 O2 C5 C6 173.69(16) . . . . ?
C7 O2 C5 C4 -6.2(2) . . . . ?
